data_7022042
loop_
_publ_author_name
'Govender, Preshendren'
'Sudding, Lara C.'
'Clavel, Catherine M.'
'Dyson, Paul J.'
'Therrien, Bruno'
'Smith, Gregory S.'

_publ_section_title
;
 The influence of RAPTA moieties on the antiproliferative activity of
 peripheral-functionalised poly(salicylaldiminato) metallodendrimers.
;
_journal_issue 4
_journal_name_full 'Dalton transactions (Cambridge, England : 2003)'
_journal_page_first 1267
_journal_page_last 1277
_journal_paper_doi 10.1039/c2dt31337e
_journal_volume 42
_journal_year 2013
_chemical_formula_moiety 'C28 H42 N4 O P Ru, F6 P'
_chemical_formula_sum 'C28 H42 F6 N4 O P2 Ru'
_chemical_formula_weight 727.67
_chemical_name_systematic
;
?
;
_space_group_IT_number 61
_symmetry_cell_setting orthorhombic
_symmetry_Int_Tables_number 61
_symmetry_space_group_name_Hall '-P 2ac 2ab'
_symmetry_space_group_name_H-M 'P b c a'
_atom_sites_solution_hydrogens geom
_atom_sites_solution_primary direct
_atom_sites_solution_secondary difmap
_audit_creation_method SHELXL-97
_cell_angle_alpha 90.00
_cell_angle_beta 90.00
_cell_angle_gamma 90.00
_cell_formula_units_Z 8
_cell_length_a 14.364(3)
_cell_length_b 15.552(3)
_cell_length_c 28.435(6)
_cell_measurement_reflns_used 8000
_cell_measurement_temperature 293(2)
_cell_measurement_theta_max 48.4
_cell_measurement_theta_min 3.8
_cell_volume 6352(2)
_computing_cell_refinement 'CELL (Stoe & Cie, 2000)'
_computing_data_collection 'EXPOSE (Stoe & Cie, 2000)'
_computing_data_reduction 'INTEGRATE (Stoe & Cie, 2000)'
_computing_molecular_graphics 'ORTEP-32 (Farrugia, 1997)'
_computing_publication_material 'SHELXL-97 (Sheldrick, 1997)'
_computing_structure_refinement 'SHELXL-97 (Sheldrick, 1997)'
_computing_structure_solution 'SHELXS-97 (Sheldrick, 1990)'
_diffrn_ambient_temperature 293(2)
_diffrn_detector_area_resol_mean 0.81\%A
_diffrn_measured_fraction_theta_full 0.938
_diffrn_measured_fraction_theta_max 0.938
_diffrn_measurement_device_type 'STOE IPDS'
_diffrn_measurement_method 'phi oscillation'
_diffrn_radiation_monochromator graphite
_diffrn_radiation_source 'fine-focus sealed tube'
_diffrn_radiation_type MoK\a
_diffrn_radiation_wavelength 0.71073
_diffrn_reflns_av_R_equivalents 0.0836
_diffrn_reflns_av_sigmaI/netI 0.2768
_diffrn_reflns_limit_h_max 13
_diffrn_reflns_limit_h_min -17
_diffrn_reflns_limit_k_max 14
_diffrn_reflns_limit_k_min -19
_diffrn_reflns_limit_l_max 23
_diffrn_reflns_limit_l_min -35
_diffrn_reflns_number 12450
_diffrn_reflns_theta_full 26.08
_diffrn_reflns_theta_max 26.08
_diffrn_reflns_theta_min 2.02
_diffrn_standards_decay_% 0
_diffrn_standards_interval_time 0
_diffrn_standards_number 0
_exptl_absorpt_coefficient_mu 0.658
_exptl_absorpt_correction_type none
_exptl_crystal_colour yellow
_exptl_crystal_density_diffrn 1.522
_exptl_crystal_density_method 'not measured'
_exptl_crystal_description plate
_exptl_crystal_F_000 2992
_exptl_crystal_size_max 0.22
_exptl_crystal_size_mid 0.18
_exptl_crystal_size_min 0.16
_refine_diff_density_max 0.588
_refine_diff_density_min -0.653
_refine_diff_density_rms 0.068
_refine_ls_extinction_method none
_refine_ls_goodness_of_fit_ref 0.642
_refine_ls_hydrogen_treatment constr
_refine_ls_matrix_type full
_refine_ls_number_parameters 386
_refine_ls_number_reflns 5901
_refine_ls_number_restraints 0
_refine_ls_restrained_S_all 0.642
_refine_ls_R_factor_all 0.1792
_refine_ls_R_factor_gt 0.0451
_refine_ls_shift/su_max 0.001
_refine_ls_shift/su_mean 0.000
_refine_ls_structure_factor_coef Fsqd
_refine_ls_weighting_details 'calc w=1/[\s^2^(Fo^2^)+(0.0341P)^2^] where P=(Fo^2^+2Fc^2^)/3'
_refine_ls_weighting_scheme calc
_refine_ls_wR_factor_gt 0.0870
_refine_ls_wR_factor_ref 0.1061
_reflns_number_gt 1639
_reflns_number_total 5901
_reflns_threshold_expression >2sigma(I)
_cod_data_source_file c2dt31337e.txt
_cod_data_source_block d:compound14
_cod_depositor_comments
;
The following automatic conversions were performed:

'_symmetry_cell_setting' value 'Orthorhombic' changed to
'orthorhombic' according to
/home/saulius/struct/CIF-dictionaries/cif_core.dic dictionary named
'cif_core.dic' version 2.4.2 from 2011-04-26.

Automatic conversion script
Id: cif_fix_values 1891 2012-01-12 08:04:46Z andrius 
;
_cod_original_sg_symbol_H-M 'P bca'
_cod_database_code 7022042

loop_
_symmetry_equiv_pos_as_xyz
'x, y, z'
'-x+1/2, -y, z+1/2'
'x+1/2, -y+1/2, -z'
'-x, y+1/2, -z+1/2'
'-x, -y, -z'
'x-1/2, y, -z-1/2'
'-x-1/2, y-1/2, z'
'x, -y-1/2, z-1/2'

loop_
_atom_site_label
_atom_site_type_symbol
_atom_site_fract_x
_atom_site_fract_y
_atom_site_fract_z
_atom_site_U_iso_or_equiv
_atom_site_adp_type
_atom_site_occupancy
_atom_site_symmetry_multiplicity
_atom_site_calc_flag
_atom_site_refinement_flags
C1 C 0.7230(11) 0.2939(14) 0.7435(6) 0.272(10) Uani 1 1 d .
H1A H 0.7625 0.2637 0.7652 0.407 Uiso 1 1 calc R
H1B H 0.6638 0.3047 0.7580 0.407 Uiso 1 1 calc R
H1C H 0.7515 0.3475 0.7351 0.407 Uiso 1 1 calc R
C2 C 0.7088(8) 0.2385(14) 0.6989(5) 0.274(12) Uani 1 1 d .
H2A H 0.6665 0.1915 0.7056 0.328 Uiso 1 1 calc R
H2B H 0.6815 0.2733 0.6741 0.328 Uiso 1 1 calc R
C3 C 0.7974(5) 0.2049(7) 0.6835(3) 0.086(3) Uani 1 1 d .
H3A H 0.8122 0.1546 0.7022 0.103 Uiso 1 1 calc R
H3B H 0.8450 0.2477 0.6896 0.103 Uiso 1 1 calc R
C4 C 0.7282(6) 0.1485(6) 0.6153(3) 0.074(3) Uani 1 1 d .
H4 H 0.6763 0.1457 0.6349 0.088 Uiso 1 1 calc R
C5 C 0.7163(4) 0.1160(5) 0.5690(3) 0.066(2) Uani 1 1 d .
C6 C 0.6261(5) 0.0951(7) 0.5502(5) 0.101(4) Uani 1 1 d .
H6 H 0.5755 0.1024 0.5702 0.122 Uiso 1 1 calc R
C7 C 0.6077(7) 0.0668(7) 0.5079(6) 0.118(5) Uani 1 1 d .
H7 H 0.5471 0.0552 0.4984 0.142 Uiso 1 1 calc R
C8 C 0.6824(8) 0.0549(6) 0.4777(4) 0.098(4) Uani 1 1 d .
H8 H 0.6710 0.0364 0.4471 0.118 Uiso 1 1 calc R
C9 C 0.7736(5) 0.0695(6) 0.4914(3) 0.080(3) Uani 1 1 d .
H9 H 0.8221 0.0589 0.4706 0.097 Uiso 1 1 calc R
C10 C 0.7924(5) 0.0998(5) 0.5358(3) 0.057(2) Uani 1 1 d .
C11 C 0.9278(6) 0.2923(6) 0.5331(3) 0.071(2) Uani 1 1 d .
C12 C 0.8827(5) 0.3321(6) 0.5691(4) 0.072(3) Uani 1 1 d .
C13 C 0.9225(7) 0.3442(6) 0.6132(3) 0.087(3) Uani 1 1 d .
C14 C 1.0135(7) 0.3093(7) 0.6222(3) 0.084(3) Uani 1 1 d .
C15 C 1.0608(5) 0.2637(6) 0.5847(4) 0.078(3) Uani 1 1 d .
C16 C 1.0163(6) 0.2546(5) 0.5427(4) 0.081(3) Uani 1 1 d .
C17 C 0.8799(7) 0.2861(8) 0.4865(3) 0.137(4) Uani 1 1 d .
H17A H 0.8168 0.2676 0.4911 0.206 Uiso 1 1 calc R
H17B H 0.9120 0.2454 0.4670 0.206 Uiso 1 1 calc R
H17C H 0.8802 0.3415 0.4715 0.206 Uiso 1 1 calc R
C18 C 0.7839(5) 0.3691(6) 0.5632(4) 0.139(5) Uani 1 1 d .
H18A H 0.7879 0.4271 0.5518 0.208 Uiso 1 1 calc R
H18B H 0.7525 0.3686 0.5930 0.208 Uiso 1 1 calc R
H18C H 0.7498 0.3346 0.5411 0.208 Uiso 1 1 calc R
C19 C 0.8789(8) 0.4021(8) 0.6509(5) 0.170(6) Uani 1 1 d .
H19A H 0.9034 0.4593 0.6480 0.254 Uiso 1 1 calc R
H19B H 0.8935 0.3798 0.6816 0.254 Uiso 1 1 calc R
H19C H 0.8126 0.4034 0.6469 0.254 Uiso 1 1 calc R
C20 C 1.0632(9) 0.3230(8) 0.6696(4) 0.191(7) Uani 1 1 d .
H20A H 1.0953 0.3772 0.6691 0.286 Uiso 1 1 calc R
H20B H 1.1072 0.2775 0.6746 0.286 Uiso 1 1 calc R
H20C H 1.0182 0.3230 0.6945 0.286 Uiso 1 1 calc R
C21 C 1.1579(4) 0.2340(6) 0.5921(5) 0.151(5) Uani 1 1 d .
H21A H 1.1751 0.1951 0.5673 0.226 Uiso 1 1 calc R
H21B H 1.1624 0.2050 0.6218 0.226 Uiso 1 1 calc R
H21C H 1.1991 0.2826 0.5919 0.226 Uiso 1 1 calc R
C22 C 1.0594(7) 0.2012(8) 0.5030(4) 0.152(5) Uani 1 1 d .
H22A H 1.1102 0.1678 0.5152 0.228 Uiso 1 1 calc R
H22B H 1.0820 0.2388 0.4787 0.228 Uiso 1 1 calc R
H22C H 1.0132 0.1634 0.4901 0.228 Uiso 1 1 calc R
C23 C 1.0538(5) 0.0720(6) 0.6861(3) 0.079(3) Uani 1 1 d .
H23A H 1.1098 0.1060 0.6821 0.095 Uiso 1 1 calc R
H23B H 1.0197 0.0950 0.7127 0.095 Uiso 1 1 calc R
C24 C 1.0547(4) 0.0171(5) 0.5930(3) 0.076(2) Uani 1 1 d .
H24A H 1.0221 0.0084 0.5635 0.091 Uiso 1 1 calc R
H24B H 1.1117 0.0482 0.5864 0.091 Uiso 1 1 calc R
C25 C 0.8957(5) -0.0014(5) 0.6474(3) 0.076(3) Uani 1 1 d .
H25A H 0.8563 0.0197 0.6726 0.091 Uiso 1 1 calc R
H25B H 0.8565 -0.0118 0.6202 0.091 Uiso 1 1 calc R
C26 C 1.1335(6) -0.0565(7) 0.6568(4) 0.100(3) Uani 1 1 d .
H26A H 1.1869 -0.0206 0.6498 0.120 Uiso 1 1 calc R
H26B H 1.1563 -0.1122 0.6670 0.120 Uiso 1 1 calc R
C27 C 0.9954(7) -0.1180(7) 0.6236(4) 0.100(3) Uani 1 1 d .
H27A H 1.0140 -0.1761 0.6318 0.120 Uiso 1 1 calc R
H27B H 0.9579 -0.1212 0.5952 0.120 Uiso 1 1 calc R
C28 C 0.9961(7) -0.0709(7) 0.7033(3) 0.096(3) Uani 1 1 d .
H28A H 1.0162 -0.1270 0.7142 0.115 Uiso 1 1 calc R
H28B H 0.9586 -0.0453 0.7280 0.115 Uiso 1 1 calc R
N1 N 0.8014(4) 0.1808(4) 0.6332(3) 0.067(2) Uani 1 1 d .
N2 N 1.0793(6) -0.0166(5) 0.6958(2) 0.086(2) Uani 1 1 d .
N3 N 1.0777(6) -0.0675(5) 0.6140(3) 0.089(2) Uani 1 1 d .
N4 N 0.9383(5) -0.0823(5) 0.6620(3) 0.086(2) Uani 1 1 d .
O1 O 0.8798(3) 0.1101(3) 0.54952(17) 0.0589(14) Uani 1 1 d .
F1 F 1.1977(5) 0.6280(7) 0.6653(4) 0.275(6) Uani 1 1 d .
F2 F 1.1058(7) 0.5437(7) 0.6323(4) 0.259(5) Uani 1 1 d .
F3 F 0.9988(5) 0.6022(9) 0.6701(5) 0.324(8) Uani 1 1 d .
F4 F 1.0841(13) 0.6765(7) 0.6300(4) 0.339(8) Uani 1 1 d .
F5 F 1.0824(6) 0.6835(6) 0.7054(3) 0.217(4) Uani 1 1 d .
F6 F 1.1136(7) 0.5579(7) 0.7063(4) 0.252(5) Uani 1 1 d .
P1 P 0.98162(11) 0.08098(15) 0.63269(8) 0.0575(6) Uani 1 1 d .
P2 P 1.09777(17) 0.6148(2) 0.66653(12) 0.0925(9) Uani 1 1 d .
Ru1 Ru 0.92252(3) 0.20316(4) 0.596243(19) 0.04998(17) Uani 1 1 d .

loop_
_atom_site_aniso_label
_atom_site_aniso_U_11
_atom_site_aniso_U_22
_atom_site_aniso_U_33
_atom_site_aniso_U_23
_atom_site_aniso_U_13
_atom_site_aniso_U_12
C1 0.30(2) 0.29(2) 0.23(2) 0.051(19) 0.135(16) 0.143(18)
C2 0.138(10) 0.54(4) 0.143(14) -0.159(18) 0.035(8) 0.075(13)
C3 0.081(5) 0.097(8) 0.080(6) -0.021(7) 0.026(4) 0.012(5)
C4 0.074(6) 0.074(7) 0.073(7) 0.000(5) 0.021(4) 0.014(5)
C5 0.042(4) 0.056(6) 0.100(7) 0.012(5) -0.001(4) -0.007(4)
C6 0.048(5) 0.090(9) 0.165(12) 0.021(8) -0.014(6) -0.007(5)
C7 0.072(7) 0.082(9) 0.201(15) 0.025(9) -0.053(8) -0.022(6)
C8 0.119(8) 0.071(8) 0.104(9) 0.040(6) -0.063(7) -0.031(6)
C9 0.087(6) 0.068(8) 0.086(7) 0.001(6) -0.028(5) -0.014(5)
C10 0.054(4) 0.042(6) 0.075(6) 0.000(5) -0.007(4) -0.007(4)
C11 0.072(5) 0.065(6) 0.076(6) 0.009(5) -0.004(5) -0.017(6)
C12 0.053(5) 0.067(8) 0.096(8) 0.010(6) -0.014(5) -0.004(4)
C13 0.094(6) 0.070(7) 0.096(8) -0.019(5) 0.013(6) -0.008(6)
C14 0.114(7) 0.062(8) 0.075(7) 0.015(6) -0.041(6) -0.038(6)
C15 0.054(5) 0.081(8) 0.098(8) 0.031(6) -0.013(5) -0.003(4)
C16 0.069(6) 0.059(7) 0.115(9) 0.004(6) 0.028(6) 0.001(4)
C17 0.190(10) 0.129(12) 0.092(8) 0.043(8) -0.047(6) -0.065(8)
C18 0.067(6) 0.080(9) 0.269(15) 0.069(9) 0.001(6) 0.015(5)
C19 0.232(14) 0.089(11) 0.188(14) -0.049(10) 0.082(10) -0.017(9)
C20 0.270(14) 0.157(15) 0.146(12) 0.023(10) -0.138(11) -0.084(11)
C21 0.040(4) 0.127(10) 0.286(15) 0.092(10) 0.005(6) 0.006(4)
C22 0.193(11) 0.103(9) 0.159(11) 0.011(10) 0.107(8) -0.006(9)
C23 0.086(6) 0.067(8) 0.086(7) 0.013(5) -0.006(4) 0.018(4)
C24 0.079(5) 0.077(7) 0.073(6) 0.017(6) 0.005(4) 0.021(4)
C25 0.090(6) 0.051(7) 0.087(7) 0.013(5) 0.011(4) 0.010(4)
C26 0.072(6) 0.112(10) 0.116(10) 0.010(7) 0.008(6) 0.025(5)
C27 0.142(9) 0.053(8) 0.106(9) 0.020(7) 0.000(7) 0.008(6)
C28 0.139(9) 0.070(9) 0.080(8) 0.029(6) 0.011(6) 0.017(6)
N1 0.055(3) 0.060(6) 0.085(5) -0.013(4) 0.003(3) 0.011(3)
N2 0.102(5) 0.073(6) 0.083(5) 0.021(5) 0.000(5) 0.021(5)
N3 0.108(5) 0.075(6) 0.084(6) 0.005(4) 0.016(5) 0.031(5)
N4 0.103(5) 0.060(6) 0.097(6) 0.021(5) 0.015(5) 0.003(4)
O1 0.047(3) 0.069(4) 0.060(3) -0.009(3) 0.001(2) 0.005(2)
F1 0.113(6) 0.285(13) 0.428(17) 0.043(12) 0.086(7) -0.064(6)
F2 0.331(13) 0.196(11) 0.249(11) -0.131(9) 0.037(8) 0.037(8)
F3 0.090(5) 0.50(2) 0.378(15) -0.204(16) -0.043(6) 0.003(8)
F4 0.64(2) 0.166(12) 0.205(12) 0.116(9) 0.076(13) 0.172(13)
F5 0.270(8) 0.164(9) 0.216(9) -0.081(8) -0.058(7) 0.030(7)
F6 0.358(14) 0.224(12) 0.175(9) 0.109(9) -0.017(7) 0.018(9)
P1 0.0526(11) 0.0582(17) 0.0617(14) 0.0036(12) 0.0036(9) 0.0016(10)
P2 0.086(2) 0.092(3) 0.100(2) 0.020(2) -0.0061(14) 0.0017(15)
Ru1 0.0422(2) 0.0512(4) 0.0565(3) -0.0014(4) 0.0020(3) -0.0007(3)

loop_
_atom_type_symbol
_atom_type_description
_atom_type_scat_dispersion_real
_atom_type_scat_dispersion_imag
_atom_type_scat_source
C C 0.0033 0.0016 'International Tables Vol C Tables 4.2.6.8 and 6.1.1.4'
H H 0.0000 0.0000 'International Tables Vol C Tables 4.2.6.8 and 6.1.1.4'
N N 0.0061 0.0033 'International Tables Vol C Tables 4.2.6.8 and 6.1.1.4'
O O 0.0106 0.0060 'International Tables Vol C Tables 4.2.6.8 and 6.1.1.4'
F F 0.0171 0.0103 'International Tables Vol C Tables 4.2.6.8 and 6.1.1.4'
P P 0.1023 0.0942 'International Tables Vol C Tables 4.2.6.8 and 6.1.1.4'
Ru Ru -1.2594 0.8363 'International Tables Vol C Tables 4.2.6.8 and 6.1.1.4'

loop_
_geom_angle_atom_site_label_1
_geom_angle_atom_site_label_2
_geom_angle_atom_site_label_3
_geom_angle
C2 C1 H1A 109.5
C2 C1 H1B 109.5
H1A C1 H1B 109.5
C2 C1 H1C 109.5
H1A C1 H1C 109.5
H1B C1 H1C 109.5
C3 C2 C1 109.5(11)
C3 C2 H2A 109.8
C1 C2 H2A 109.8
C3 C2 H2B 109.8
C1 C2 H2B 109.8
H2A C2 H2B 108.2
C2 C3 N1 114.7(8)
C2 C3 H3A 108.6
N1 C3 H3A 108.6
C2 C3 H3B 108.6
N1 C3 H3B 108.6
H3A C3 H3B 107.6
N1 C4 C5 127.6(7)
N1 C4 H4 116.2
C5 C4 H4 116.2
C4 C5 C6 122.2(9)
C4 C5 C10 124.7(7)
C6 C5 C10 113.1(9)
C7 C6 C5 126.9(11)
C7 C6 H6 116.6
C5 C6 H6 116.6
C6 C7 C8 117.3(10)
C6 C7 H7 121.4
C8 C7 H7 121.4
C9 C8 C7 122.4(11)
C9 C8 H8 118.8
C7 C8 H8 118.8
C10 C9 C8 120.1(9)
C10 C9 H9 120.0
C8 C9 H9 120.0
O1 C10 C9 119.9(7)
O1 C10 C5 119.8(7)
C9 C10 C5 120.3(7)
C12 C11 C16 117.9(8)
C12 C11 C17 118.5(9)
C16 C11 C17 123.5(9)
C12 C11 Ru1 70.5(5)
C16 C11 Ru1 68.2(5)
C17 C11 Ru1 130.2(6)
C11 C12 C13 123.0(8)
C11 C12 C18 121.7(9)
C13 C12 C18 115.3(9)
C11 C12 Ru1 74.2(5)
C13 C12 Ru1 72.8(5)
C18 C12 Ru1 127.7(6)
C12 C13 C14 118.9(8)
C12 C13 C19 122.8(11)
C14 C13 C19 117.9(10)
C12 C13 Ru1 71.0(5)
C14 C13 Ru1 70.7(5)
C19 C13 Ru1 136.3(7)
C13 C14 C15 118.7(7)
C13 C14 C20 121.7(11)
C15 C14 C20 119.5(10)
C13 C14 Ru1 71.8(5)
C15 C14 Ru1 70.7(5)
C20 C14 Ru1 131.6(7)
C16 C15 C14 118.3(7)
C16 C15 C21 122.2(10)
C14 C15 C21 119.3(10)
C16 C15 Ru1 70.5(5)
C14 C15 Ru1 71.3(4)
C21 C15 Ru1 133.4(6)
C15 C16 C11 122.9(9)
C15 C16 C22 120.8(9)
C11 C16 C22 116.3(10)
C15 C16 Ru1 73.5(6)
C11 C16 Ru1 74.5(4)
C22 C16 Ru1 124.3(6)
C11 C17 H17A 109.5
C11 C17 H17B 109.5
H17A C17 H17B 109.5
C11 C17 H17C 109.5
H17A C17 H17C 109.5
H17B C17 H17C 109.5
C12 C18 H18A 109.5
C12 C18 H18B 109.5
H18A C18 H18B 109.5
C12 C18 H18C 109.5
H18A C18 H18C 109.5
H18B C18 H18C 109.5
C13 C19 H19A 109.5
C13 C19 H19B 109.5
H19A C19 H19B 109.5
C13 C19 H19C 109.5
H19A C19 H19C 109.5
H19B C19 H19C 109.5
C14 C20 H20A 109.5
C14 C20 H20B 109.5
H20A C20 H20B 109.5
C14 C20 H20C 109.5
H20A C20 H20C 109.5
H20B C20 H20C 109.5
C15 C21 H21A 109.5
C15 C21 H21B 109.5
H21A C21 H21B 109.5
C15 C21 H21C 109.5
H21A C21 H21C 109.5
H21B C21 H21C 109.5
C16 C22 H22A 109.5
C16 C22 H22B 109.5
H22A C22 H22B 109.5
C16 C22 H22C 109.5
H22A C22 H22C 109.5
H22B C22 H22C 109.5
N2 C23 P1 111.8(6)
N2 C23 H23A 109.3
P1 C23 H23A 109.3
N2 C23 H23B 109.3
P1 C23 H23B 109.3
H23A C23 H23B 107.9
N3 C24 P1 111.2(5)
N3 C24 H24A 109.4
P1 C24 H24A 109.4
N3 C24 H24B 109.4
P1 C24 H24B 109.4
H24A C24 H24B 108.0
N4 C25 P1 112.7(5)
N4 C25 H25A 109.0
P1 C25 H25A 109.0
N4 C25 H25B 109.0
P1 C25 H25B 109.0
H25A C25 H25B 107.8
N3 C26 N2 112.4(7)
N3 C26 H26A 109.1
N2 C26 H26A 109.1
N3 C26 H26B 109.1
N2 C26 H26B 109.1
H26A C26 H26B 107.9
N3 C27 N4 112.9(8)
N3 C27 H27A 109.0
N4 C27 H27A 109.0
N3 C27 H27B 109.0
N4 C27 H27B 109.0
H27A C27 H27B 107.8
N4 C28 N2 114.5(7)
N4 C28 H28A 108.6
N2 C28 H28A 108.6
N4 C28 H28B 108.6
N2 C28 H28B 108.6
H28A C28 H28B 107.6
C4 N1 C3 117.1(7)
C4 N1 Ru1 124.1(6)
C3 N1 Ru1 118.9(5)
C23 N2 C28 111.4(7)
C23 N2 C26 112.7(7)
C28 N2 C26 107.0(8)
C27 N3 C26 110.7(8)
C27 N3 C24 112.1(7)
C26 N3 C24 110.6(8)
C28 N4 C25 111.4(8)
C28 N4 C27 109.2(7)
C25 N4 C27 110.4(7)
C10 O1 Ru1 123.9(4)
C25 P1 C24 98.5(4)
C25 P1 C23 97.9(4)
C24 P1 C23 98.3(4)
C25 P1 Ru1 115.4(3)
C24 P1 Ru1 112.2(3)
C23 P1 Ru1 129.4(3)
F4 P2 F3 90.4(8)
F4 P2 F1 91.3(8)
F3 P2 F1 177.3(7)
F4 P2 F6 175.2(8)
F3 P2 F6 90.9(8)
F1 P2 F6 87.2(6)
F4 P2 F2 92.0(7)
F3 P2 F2 91.3(6)
F1 P2 F2 90.7(6)
F6 P2 F2 92.6(7)
F4 P2 F5 92.1(6)
F3 P2 F5 84.4(5)
F1 P2 F5 93.5(6)
F6 P2 F5 83.5(6)
F2 P2 F5 174.1(7)
O1 Ru1 N1 87.7(2)
O1 Ru1 C16 89.5(3)
N1 Ru1 C16 159.6(3)
O1 Ru1 C12 109.5(3)
N1 Ru1 C12 96.4(3)
C16 Ru1 C12 65.6(3)
O1 Ru1 C15 118.0(3)
N1 Ru1 C15 154.2(4)
C16 Ru1 C15 36.0(3)
C12 Ru1 C15 78.3(3)
O1 Ru1 C14 155.3(3)
N1 Ru1 C14 116.8(4)
C16 Ru1 C14 66.3(4)
C12 Ru1 C14 66.3(3)
C15 Ru1 C14 38.0(3)
O1 Ru1 C13 145.6(3)
N1 Ru1 C13 93.1(3)
C16 Ru1 C13 78.0(3)
C12 Ru1 C13 36.2(3)
C15 Ru1 C13 67.6(3)
C14 Ru1 C13 37.5(3)
O1 Ru1 C11 85.9(3)
N1 Ru1 C11 122.3(3)
C16 Ru1 C11 37.3(3)
C12 Ru1 C11 35.2(3)
C15 Ru1 C11 66.1(3)
C14 Ru1 C11 77.8(3)
C13 Ru1 C11 64.7(3)
O1 Ru1 P1 79.75(15)
N1 Ru1 P1 86.75(18)
C16 Ru1 P1 112.6(2)
C12 Ru1 P1 170.3(2)
C15 Ru1 P1 94.9(2)
C14 Ru1 P1 104.1(3)
C13 Ru1 P1 134.6(3)
C11 Ru1 P1 147.1(3)

loop_
_geom_bond_atom_site_label_1
_geom_bond_atom_site_label_2
_geom_bond_distance
C1 C2 1.55(2)
C1 H1A 0.9600
C1 H1B 0.9600
C1 H1C 0.9600
C2 C3 1.445(12)
C2 H2A 0.9700
C2 H2B 0.9700
C3 N1 1.479(9)
C3 H3A 0.9700
C3 H3B 0.9700
C4 N1 1.272(9)
C4 C5 1.421(10)
C4 H4 0.9300
C5 C6 1.440(10)
C5 C10 1.465(10)
C6 C7 1.308(14)
C6 H6 0.9300
C7 C8 1.386(14)
C7 H7 0.9300
C8 C9 1.385(10)
C8 H8 0.9300
C9 C10 1.374(10)
C9 H9 0.9300
C10 O1 1.324(7)
C11 C12 1.360(11)
C11 C16 1.426(11)
C11 C17 1.497(10)
C11 Ru1 2.269(8)
C12 C13 1.390(12)
C12 C18 1.541(9)
C12 Ru1 2.223(8)
C13 C14 1.438(12)
C13 C19 1.535(12)
C13 Ru1 2.245(9)
C14 C15 1.450(12)
C14 C20 1.540(12)
C14 Ru1 2.231(8)
C15 C16 1.363(12)
C15 C21 1.484(9)
C15 Ru1 2.223(7)
C16 C22 1.533(12)
C16 Ru1 2.185(9)
C17 H17A 0.9600
C17 H17B 0.9600
C17 H17C 0.9600
C18 H18A 0.9600
C18 H18B 0.9600
C18 H18C 0.9600
C19 H19A 0.9600
C19 H19B 0.9600
C19 H19C 0.9600
C20 H20A 0.9600
C20 H20B 0.9600
C20 H20C 0.9600
C21 H21A 0.9600
C21 H21B 0.9600
C21 H21C 0.9600
C22 H22A 0.9600
C22 H22B 0.9600
C22 H22C 0.9600
C23 N2 1.451(10)
C23 P1 1.843(8)
C23 H23A 0.9700
C23 H23B 0.9700
C24 N3 1.483(9)
C24 P1 1.833(7)
C24 H24A 0.9700
C24 H24B 0.9700
C25 N4 1.459(9)
C25 P1 1.828(8)
C25 H25A 0.9700
C25 H25B 0.9700
C26 N3 1.467(11)
C26 N2 1.489(11)
C26 H26A 0.9700
C26 H26B 0.9700
C27 N3 1.446(10)
C27 N4 1.474(11)
C27 H27A 0.9700
C27 H27B 0.9700
C28 N4 1.451(10)
C28 N2 1.479(10)
C28 H28A 0.9700
C28 H28B 0.9700
N1 Ru1 2.063(6)
O1 Ru1 2.058(5)
F1 P2 1.451(7)
F2 P2 1.478(8)
F3 P2 1.439(8)
F4 P2 1.427(9)
F5 P2 1.553(8)
F6 P2 1.454(8)
P1 Ru1 2.325(2)

loop_
_geom_torsion_atom_site_label_1
_geom_torsion_atom_site_label_2
_geom_torsion_atom_site_label_3
_geom_torsion_atom_site_label_4
_geom_torsion
C1 C2 C3 N1 -157.2(13)
N1 C4 C5 C6 -168.7(8)
N1 C4 C5 C10 11.7(15)
C4 C5 C6 C7 178.3(11)
C10 C5 C6 C7 -2.0(15)
C5 C6 C7 C8 0.5(18)
C6 C7 C8 C9 1.8(16)
C7 C8 C9 C10 -2.3(13)
C8 C9 C10 O1 177.1(7)
C8 C9 C10 C5 0.5(12)
C4 C5 C10 O1 4.5(12)
C6 C5 C10 O1 -175.1(6)
C4 C5 C10 C9 -178.9(8)
C6 C5 C10 C9 1.5(11)
C16 C11 C12 C13 5.9(13)
C17 C11 C12 C13 -177.4(8)
Ru1 C11 C12 C13 56.6(8)
C16 C11 C12 C18 -175.6(7)
C17 C11 C12 C18 1.1(13)
Ru1 C11 C12 C18 -124.9(8)
C16 C11 C12 Ru1 -50.7(7)
C17 C11 C12 Ru1 126.0(8)
C11 C12 C13 C14 -3.3(14)
C18 C12 C13 C14 178.1(7)
Ru1 C12 C13 C14 54.0(7)
C11 C12 C13 C19 169.2(9)
C18 C12 C13 C19 -9.4(13)
Ru1 C12 C13 C19 -133.5(9)
C11 C12 C13 Ru1 -57.3(8)
C18 C12 C13 Ru1 124.2(7)
C12 C13 C14 C15 0.7(12)
C19 C13 C14 C15 -172.2(9)
Ru1 C13 C14 C15 54.8(7)
C12 C13 C14 C20 177.8(9)
C19 C13 C14 C20 4.9(13)
Ru1 C13 C14 C20 -128.1(9)
C12 C13 C14 Ru1 -54.1(7)
C19 C13 C14 Ru1 133.0(9)
C13 C14 C15 C16 -0.9(13)
C20 C14 C15 C16 -178.1(8)
Ru1 C14 C15 C16 54.4(7)
C13 C14 C15 C21 174.8(8)
C20 C14 C15 C21 -2.4(13)
Ru1 C14 C15 C21 -129.9(7)
C13 C14 C15 Ru1 -55.3(7)
C20 C14 C15 Ru1 127.5(8)
C14 C15 C16 C11 3.7(13)
C21 C15 C16 C11 -171.8(8)
Ru1 C15 C16 C11 58.5(8)
C14 C15 C16 C22 -175.3(8)
C21 C15 C16 C22 9.2(13)
Ru1 C15 C16 C22 -120.5(8)
C14 C15 C16 Ru1 -54.7(7)
C21 C15 C16 Ru1 129.7(8)
C12 C11 C16 C15 -6.2(13)
C17 C11 C16 C15 177.3(9)
Ru1 C11 C16 C15 -58.0(8)
C12 C11 C16 C22 172.9(8)
C17 C11 C16 C22 -3.6(13)
Ru1 C11 C16 C22 121.1(8)
C12 C11 C16 Ru1 51.8(7)
C17 C11 C16 Ru1 -124.7(9)
C5 C4 N1 C3 -176.1(9)
C5 C4 N1 Ru1 5.0(13)
C2 C3 N1 C4 -36.0(14)
C2 C3 N1 Ru1 143.0(11)
P1 C23 N2 C28 -60.4(8)
P1 C23 N2 C26 59.9(9)
N4 C28 N2 C23 66.8(10)
N4 C28 N2 C26 -56.8(10)
N3 C26 N2 C23 -67.1(10)
N3 C26 N2 C28 55.7(10)
N4 C27 N3 C26 55.1(10)
N4 C27 N3 C24 -68.9(10)
N2 C26 N3 C27 -56.7(11)
N2 C26 N3 C24 68.2(10)
P1 C24 N3 C27 60.5(9)
P1 C24 N3 C26 -63.6(8)
N2 C28 N4 C25 -65.9(10)
N2 C28 N4 C27 56.2(10)
P1 C25 N4 C28 60.1(8)
P1 C25 N4 C27 -61.3(9)
N3 C27 N4 C28 -54.1(10)
N3 C27 N4 C25 68.7(10)
C9 C10 O1 Ru1 148.6(6)
C5 C10 O1 Ru1 -34.8(9)
N4 C25 P1 C24 49.7(7)
N4 C25 P1 C23 -49.9(7)
N4 C25 P1 Ru1 169.3(5)
N3 C24 P1 C25 -48.0(7)
N3 C24 P1 C23 51.4(7)
N3 C24 P1 Ru1 -169.9(5)
N2 C23 P1 C25 50.2(7)
N2 C23 P1 C24 -49.6(7)
N2 C23 P1 Ru1 -177.4(4)
C10 O1 Ru1 N1 38.6(5)
C10 O1 Ru1 C16 -121.1(6)
C10 O1 Ru1 C12 -57.3(6)
C10 O1 Ru1 C15 -144.1(5)
C10 O1 Ru1 C14 -132.7(8)
C10 O1 Ru1 C13 -53.5(7)
C10 O1 Ru1 C11 -84.0(5)
C10 O1 Ru1 P1 125.8(5)
C4 N1 Ru1 O1 -23.3(7)
C3 N1 Ru1 O1 157.8(6)
C4 N1 Ru1 C16 59.0(13)
C3 N1 Ru1 C16 -119.9(10)
C4 N1 Ru1 C12 86.1(7)
C3 N1 Ru1 C12 -92.9(6)
C4 N1 Ru1 C15 162.3(7)
C3 N1 Ru1 C15 -16.6(10)
C4 N1 Ru1 C14 152.7(7)
C3 N1 Ru1 C14 -26.2(7)
C4 N1 Ru1 C13 122.3(7)
C3 N1 Ru1 C13 -56.6(7)
C4 N1 Ru1 C11 60.4(7)
C3 N1 Ru1 C11 -118.5(6)
C4 N1 Ru1 P1 -103.2(7)
C3 N1 Ru1 P1 77.9(6)
C15 C16 Ru1 O1 -144.1(6)
C11 C16 Ru1 O1 83.9(5)
C22 C16 Ru1 O1 -27.7(9)
C15 C16 Ru1 N1 134.0(9)
C11 C16 Ru1 N1 2.0(13)
C22 C16 Ru1 N1 -109.6(11)
C15 C16 Ru1 C12 104.2(6)
C11 C16 Ru1 C12 -27.8(5)
C22 C16 Ru1 C12 -139.4(11)
C11 C16 Ru1 C15 -132.0(8)
C22 C16 Ru1 C15 116.4(12)
C15 C16 Ru1 C14 30.7(5)
C11 C16 Ru1 C14 -101.3(6)
C22 C16 Ru1 C14 147.1(11)
C15 C16 Ru1 C13 68.2(6)
C11 C16 Ru1 C13 -63.8(5)
C22 C16 Ru1 C13 -175.4(10)
C15 C16 Ru1 C11 132.0(8)
C22 C16 Ru1 C11 -111.6(12)
C15 C16 Ru1 P1 -65.4(6)
C11 C16 Ru1 P1 162.6(5)
C22 C16 Ru1 P1 51.0(10)
C11 C12 Ru1 O1 -50.8(5)
C13 C12 Ru1 O1 176.3(5)
C18 C12 Ru1 O1 67.4(10)
C11 C12 Ru1 N1 -140.6(5)
C13 C12 Ru1 N1 86.5(5)
C18 C12 Ru1 N1 -22.4(9)
C11 C12 Ru1 C16 29.3(5)
C13 C12 Ru1 C16 -103.5(6)
C18 C12 Ru1 C16 147.5(11)
C11 C12 Ru1 C15 64.9(5)
C13 C12 Ru1 C15 -67.9(6)
C18 C12 Ru1 C15 -176.9(10)
C11 C12 Ru1 C14 102.9(6)
C13 C12 Ru1 C14 -29.9(5)
C18 C12 Ru1 C14 -138.9(11)
C11 C12 Ru1 C13 132.8(7)
C18 C12 Ru1 C13 -109.0(12)
C13 C12 Ru1 C11 -132.8(7)
C18 C12 Ru1 C11 118.2(11)
C16 C15 Ru1 O1 41.6(6)
C14 C15 Ru1 O1 172.3(5)
C21 C15 Ru1 O1 -74.7(11)
C16 C15 Ru1 N1 -144.7(6)
C14 C15 Ru1 N1 -14.0(9)
C21 C15 Ru1 N1 99.0(12)
C14 C15 Ru1 C16 130.6(8)
C21 C15 Ru1 C16 -116.3(14)
C16 C15 Ru1 C12 -64.3(6)
C14 C15 Ru1 C12 66.3(5)
C21 C15 Ru1 C12 179.3(12)
C16 C15 Ru1 C14 -130.6(8)
C21 C15 Ru1 C14 113.0(13)
C16 C15 Ru1 C13 -100.7(6)
C14 C15 Ru1 C13 30.0(5)
C21 C15 Ru1 C13 143.0(12)
C16 C15 Ru1 C11 -29.5(5)
C14 C15 Ru1 C11 101.2(6)
C21 C15 Ru1 C11 -145.8(12)
C16 C15 Ru1 P1 122.6(5)
C14 C15 Ru1 P1 -106.7(5)
C21 C15 Ru1 P1 6.3(11)
C13 C14 Ru1 O1 114.2(8)
C15 C14 Ru1 O1 -16.5(10)
C20 C14 Ru1 O1 -129.3(11)
C13 C14 Ru1 N1 -56.1(6)
C15 C14 Ru1 N1 173.2(4)
C20 C14 Ru1 N1 60.4(13)
C13 C14 Ru1 C16 101.5(5)
C15 C14 Ru1 C16 -29.2(5)
C20 C14 Ru1 C16 -142.0(14)
C13 C14 Ru1 C12 29.0(5)
C15 C14 Ru1 C12 -101.7(6)
C20 C14 Ru1 C12 145.5(14)
C13 C14 Ru1 C15 130.6(7)
C20 C14 Ru1 C15 -112.8(14)
C15 C14 Ru1 C13 -130.6(7)
C20 C14 Ru1 C13 116.5(14)
C13 C14 Ru1 C11 64.1(5)
C15 C14 Ru1 C11 -66.6(5)
C20 C14 Ru1 C11 -179.4(13)
C13 C14 Ru1 P1 -149.7(5)
C15 C14 Ru1 P1 79.7(5)
C20 C14 Ru1 P1 -33.1(13)
C12 C13 Ru1 O1 -6.2(8)
C14 C13 Ru1 O1 -137.5(6)
C19 C13 Ru1 O1 111.9(12)
C12 C13 Ru1 N1 -96.6(5)
C14 C13 Ru1 N1 132.0(5)
C19 C13 Ru1 N1 21.5(13)
C12 C13 Ru1 C16 64.8(5)
C14 C13 Ru1 C16 -66.6(5)
C19 C13 Ru1 C16 -177.1(14)
C14 C13 Ru1 C12 -131.4(7)
C19 C13 Ru1 C12 118.0(15)
C12 C13 Ru1 C15 101.0(6)
C14 C13 Ru1 C15 -30.4(5)
C19 C13 Ru1 C15 -140.9(14)
C12 C13 Ru1 C14 131.4(7)
C19 C13 Ru1 C14 -110.6(15)
C12 C13 Ru1 C11 27.9(5)
C14 C13 Ru1 C11 -103.5(5)
C19 C13 Ru1 C11 145.9(14)
C12 C13 Ru1 P1 174.9(4)
C14 C13 Ru1 P1 43.5(6)
C19 C13 Ru1 P1 -67.1(14)
C12 C11 Ru1 O1 132.9(5)
C16 C11 Ru1 O1 -94.5(5)
C17 C11 Ru1 O1 21.6(9)
C12 C11 Ru1 N1 48.2(6)
C16 C11 Ru1 N1 -179.2(5)
C17 C11 Ru1 N1 -63.1(10)
C12 C11 Ru1 C16 -132.6(8)
C17 C11 Ru1 C16 116.1(12)
C16 C11 Ru1 C12 132.6(8)
C17 C11 Ru1 C12 -111.3(11)
C12 C11 Ru1 C15 -104.0(6)
C16 C11 Ru1 C15 28.5(5)
C17 C11 Ru1 C15 144.7(11)
C12 C11 Ru1 C14 -65.9(5)
C16 C11 Ru1 C14 66.7(6)
C17 C11 Ru1 C14 -177.2(11)
C12 C11 Ru1 C13 -28.6(5)
C16 C11 Ru1 C13 103.9(6)
C17 C11 Ru1 C13 -139.9(11)
C12 C11 Ru1 P1 -163.1(4)
C16 C11 Ru1 P1 -30.5(7)
C17 C11 Ru1 P1 85.6(10)
C25 P1 Ru1 O1 -58.1(3)
C24 P1 Ru1 O1 53.6(3)
C23 P1 Ru1 O1 176.0(4)
C25 P1 Ru1 N1 30.1(4)
C24 P1 Ru1 N1 141.8(4)
C23 P1 Ru1 N1 -95.8(4)
C25 P1 Ru1 C16 -143.2(4)
C24 P1 Ru1 C16 -31.5(4)
C23 P1 Ru1 C16 90.9(5)
C25 P1 Ru1 C15 -175.6(4)
C24 P1 Ru1 C15 -63.9(4)
C23 P1 Ru1 C15 58.4(5)
C25 P1 Ru1 C14 146.9(4)
C24 P1 Ru1 C14 -101.4(4)
C23 P1 Ru1 C14 21.0(5)
C25 P1 Ru1 C13 121.3(5)
C24 P1 Ru1 C13 -127.0(4)
C23 P1 Ru1 C13 -4.6(5)
C25 P1 Ru1 C11 -123.7(5)
C24 P1 Ru1 C11 -12.0(5)
C23 P1 Ru1 C11 110.4(5)
